data_4035974
loop_
_publ_author_name
'Peshkov, Roman Yu'
'Wang, Chunyan'
'Panteleeva, Elena V.'
'Rybalova, Tatyana V.'
'Tretyakov, Evgeny V.'

_publ_section_title
;
 Radical Anions of Aromatic Carbonitriles as Reagents for Arylation of
 Fluorinated Benzonitriles.
;
_journal_issue 2
_journal_name_full 'The Journal of organic chemistry'
_journal_page_first 963
_journal_page_last 972
_journal_paper_doi 10.1021/acs.joc.8b02904
_journal_volume 84
_journal_year 2019
_chemical_formula_moiety 'C14 H10 F N O'
_chemical_formula_sum 'C14 H10 F N O'
_chemical_formula_weight 227.23
_chemical_name_systematic
; 
 2-fluoro-3'-methoxy-[1,1'-biphenyl]-4-carbonitrile 
;
_space_group_IT_number 14
_space_group_name_Hall '-P 2ybc'
_space_group_name_H-M_alt 'P 1 21/c 1'
_symmetry_cell_setting monoclinic
_symmetry_space_group_name_H-M 'P 1 21/c 1'
_atom_sites_solution_hydrogens geom
_atom_sites_solution_primary direct
_atom_sites_solution_secondary difmap
_audit_creation_method SHELXL-97
_cell_angle_alpha 90.00
_cell_angle_beta 101.026(2)
_cell_angle_gamma 90.00
_cell_formula_units_Z 4
_cell_length_a 10.9843(5)
_cell_length_b 14.3764(6)
_cell_length_c 7.3629(3)
_cell_measurement_reflns_used 5918
_cell_measurement_temperature 296(2)
_cell_measurement_theta_max 24.99
_cell_measurement_theta_min 2.36
_cell_volume 1141.25(8)
_computing_cell_refinement 'Bruker SAINT'
_computing_data_collection 'Bruker APEX2'
_computing_data_reduction 'Bruker SAINT'
_computing_molecular_graphics 'Bruker SHELXTL'
_computing_publication_material 'Bruker SHELXTL'
_computing_structure_refinement 'SHELXL-97 (Sheldrick, 2008)'
_computing_structure_solution 'SHELXS-97 (Sheldrick, 2008)'
_diffrn_ambient_temperature 296(2)
_diffrn_measured_fraction_theta_full 1.000
_diffrn_measured_fraction_theta_max 1.000
_diffrn_measurement_device_type 'Bruker APEX-II CCD'
_diffrn_measurement_method '\f and \w scans'
_diffrn_radiation_monochromator graphite
_diffrn_radiation_source 'fine-focus sealed tube'
_diffrn_radiation_type MoK\a
_diffrn_radiation_wavelength 0.71073
_diffrn_reflns_av_R_equivalents 0.0391
_diffrn_reflns_av_sigmaI/netI 0.0227
_diffrn_reflns_limit_h_max 13
_diffrn_reflns_limit_h_min -11
_diffrn_reflns_limit_k_max 17
_diffrn_reflns_limit_k_min -17
_diffrn_reflns_limit_l_max 8
_diffrn_reflns_limit_l_min -8
_diffrn_reflns_number 12195
_diffrn_reflns_theta_full 25.04
_diffrn_reflns_theta_max 25.04
_diffrn_reflns_theta_min 2.36
_exptl_absorpt_coefficient_mu 0.095
_exptl_absorpt_correction_T_max 0.8620
_exptl_absorpt_correction_T_min 0.7922
_exptl_absorpt_correction_type multi-scan
_exptl_absorpt_process_details SADABS-2008/1
_exptl_crystal_colour colorless
_exptl_crystal_density_diffrn 1.322
_exptl_crystal_density_method 'not measured'
_exptl_crystal_description PLATE
_exptl_crystal_F_000 472
_exptl_crystal_size_max 0.86
_exptl_crystal_size_mid 0.65
_exptl_crystal_size_min 0.06
_refine_diff_density_max 0.759
_refine_diff_density_min -0.307
_refine_diff_density_rms 0.046
_refine_ls_extinction_method none
_refine_ls_goodness_of_fit_ref 1.110
_refine_ls_hydrogen_treatment mixed
_refine_ls_matrix_type full
_refine_ls_number_parameters 155
_refine_ls_number_reflns 2018
_refine_ls_number_restraints 0
_refine_ls_restrained_S_all 1.110
_refine_ls_R_factor_all 0.0655
_refine_ls_R_factor_gt 0.0531
_refine_ls_shift/su_max 0.000
_refine_ls_shift/su_mean 0.000
_refine_ls_structure_factor_coef Fsqd
_refine_ls_weighting_details 'calc w=1/[\s^2^(Fo^2^)+(0.0884P)^2^+0.5185P] where P=(Fo^2^+2Fc^2^)/3'
_refine_ls_weighting_scheme calc
_refine_ls_wR_factor_gt 0.1586
_refine_ls_wR_factor_ref 0.1749
_reflns_number_gt 1614
_reflns_number_total 2018
_reflns_threshold_expression >2sigma(I)
_cod_data_source_file jo8b02904_si_002.cif
_cod_data_source_block w491_14j
_cod_depositor_comments
;
The following automatic conversions were performed:

data item '_symmetry_cell_setting' value 'Monoclinic' was changed to
'monoclinic' in accordance with the
/home/data/users/saulius/crontab/automatic-downloads/current/ACS/lib/dictionaries/cif_core.dic
dictionary named 'cif_core.dic' version 2.4.2 last updated on
2011-04-26.

Automatic conversion script
Id: cif_fix_values 6909 2019-04-08 15:41:33Z antanas 
;
_cod_original_sg_symbol_H-M 'P2(1)/c  '
_cod_database_code 4035974

loop_
_symmetry_equiv_pos_as_xyz
'x, y, z'
'-x, y+1/2, -z+1/2'
'-x, -y, -z'
'x, -y-1/2, z-1/2'

loop_
_atom_site_label
_atom_site_type_symbol
_atom_site_fract_x
_atom_site_fract_y
_atom_site_fract_z
_atom_site_U_iso_or_equiv
_atom_site_adp_type
_atom_site_occupancy
_atom_site_symmetry_multiplicity
_atom_site_calc_flag
_atom_site_refinement_flags
O1 O 1.07306(16) 0.35884(12) 0.5025(2) 0.0602(5) Uani 1 1 d .
N1 N 0.5750(3) 0.6789(2) 1.3049(4) 0.0854(8) Uani 1 1 d .
C7 C 0.6101(3) 0.63615(18) 1.1941(4) 0.0621(7) Uani 1 1 d .
C4 C 0.6549(2) 0.58212(16) 1.0557(3) 0.0492(6) Uani 1 1 d .
C3 C 0.7585(2) 0.52644(17) 1.1068(3) 0.0514(6) Uani 1 1 d .
H3 H 0.7990 0.5229 1.2297 0.062 Uiso 1 1 calc R
C2 C 0.8003(2) 0.47642(16) 0.9716(3) 0.0468(6) Uani 1 1 d .
C1 C 0.74156(19) 0.47681(14) 0.7861(3) 0.0425(5) Uani 1 1 d .
C1' C 0.7848(2) 0.41898(14) 0.6435(3) 0.0423(5) Uani 1 1 d .
C2' C 0.9092(2) 0.41512(15) 0.6311(3) 0.0445(5) Uani 1 1 d .
H2' H 0.9670 0.4504 0.7112 0.053 Uiso 1 1 calc R
C3' C 0.9481(2) 0.35858(14) 0.4989(3) 0.0449(5) Uani 1 1 d .
C7' C 1.1188(3) 0.3005(2) 0.3742(4) 0.0706(8) Uani 1 1 d .
H7C H 1.0948 0.2373 0.3907 0.106 Uiso 1 1 calc R
H7B H 1.2076 0.3046 0.3952 0.106 Uiso 1 1 calc R
H7A H 1.0848 0.3202 0.2504 0.106 Uiso 1 1 calc R
C6' C 0.6988(2) 0.36633(16) 0.5210(3) 0.0490(6) Uani 1 1 d .
H6' H 0.6151 0.3687 0.5271 0.059 Uiso 1 1 calc R
C5' C 0.7385(2) 0.31104(18) 0.3915(3) 0.0555(6) Uani 1 1 d .
H5' H 0.6808 0.2760 0.3107 0.067 Uiso 1 1 calc R
C4' C 0.8622(2) 0.30642(16) 0.3789(3) 0.0514(6) Uani 1 1 d .
H4' H 0.8875 0.2686 0.2905 0.062 Uiso 1 1 calc R
C5 C 0.5940(2) 0.58553(17) 0.8721(4) 0.0576(7) Uani 1 1 d .
H5 H 0.5242 0.6228 0.8375 0.069 Uiso 1 1 calc R
C6 C 0.6379(2) 0.53325(17) 0.7419(3) 0.0529(6) Uani 1 1 d .
H6 H 0.5963 0.5359 0.6195 0.063 Uiso 1 1 calc R
F1 F 0.90271(15) 0.42449(12) 1.0231(2) 0.0728(5) Uani 1 1 d .

loop_
_atom_site_aniso_label
_atom_site_aniso_U_11
_atom_site_aniso_U_22
_atom_site_aniso_U_33
_atom_site_aniso_U_23
_atom_site_aniso_U_13
_atom_site_aniso_U_12
O1 0.0532(10) 0.0622(11) 0.0688(11) -0.0135(8) 0.0210(8) -0.0019(8)
N1 0.0872(18) 0.0852(18) 0.0937(19) -0.0268(15) 0.0421(15) 0.0000(15)
C7 0.0591(15) 0.0589(15) 0.0739(17) -0.0113(13) 0.0268(13) -0.0052(12)
C4 0.0493(13) 0.0451(12) 0.0563(14) -0.0073(10) 0.0177(10) -0.0047(10)
C3 0.0523(13) 0.0582(14) 0.0439(12) -0.0063(10) 0.0097(10) -0.0018(11)
C2 0.0438(12) 0.0498(13) 0.0460(12) -0.0004(10) 0.0064(9) 0.0067(10)
C1 0.0448(12) 0.0404(11) 0.0424(11) 0.0003(9) 0.0083(9) 0.0002(9)
C1' 0.0502(12) 0.0385(11) 0.0376(11) 0.0042(8) 0.0071(9) 0.0029(9)
C2' 0.0490(13) 0.0421(12) 0.0411(11) -0.0021(9) 0.0052(9) -0.0028(9)
C3' 0.0499(12) 0.0390(11) 0.0469(12) 0.0034(9) 0.0121(10) 0.0017(9)
C7' 0.0670(17) 0.0785(19) 0.0727(18) -0.0118(14) 0.0295(14) 0.0080(14)
C6' 0.0462(12) 0.0526(13) 0.0465(12) -0.0024(10) 0.0043(10) 0.0010(10)
C5' 0.0571(15) 0.0559(14) 0.0505(13) -0.0105(11) 0.0027(11) -0.0054(11)
C4' 0.0656(15) 0.0453(12) 0.0441(12) -0.0050(9) 0.0127(10) 0.0015(11)
C5 0.0529(14) 0.0515(14) 0.0676(16) 0.0004(11) 0.0096(12) 0.0126(11)
C6 0.0532(14) 0.0550(14) 0.0470(12) 0.0004(10) 0.0009(10) 0.0083(11)
F1 0.0730(10) 0.0890(12) 0.0531(9) 0.0018(7) 0.0040(7) 0.0299(8)

loop_
_atom_type_symbol
_atom_type_description
_atom_type_scat_dispersion_real
_atom_type_scat_dispersion_imag
_atom_type_scat_source
C C 0.0033 0.0016 'International Tables Vol C Tables 4.2.6.8 and 6.1.1.4'
H H 0.0000 0.0000 'International Tables Vol C Tables 4.2.6.8 and 6.1.1.4'
O O 0.0106 0.0060 'International Tables Vol C Tables 4.2.6.8 and 6.1.1.4'
N N 0.0061 0.0033 'International Tables Vol C Tables 4.2.6.8 and 6.1.1.4'
F F 0.0171 0.0103 'International Tables Vol C Tables 4.2.6.8 and 6.1.1.4'

loop_
_geom_angle_atom_site_label_1
_geom_angle_atom_site_label_2
_geom_angle_atom_site_label_3
_geom_angle
C3' O1 C7' 117.7(2)
N1 C7 C4 179.6(4)
C3 C4 C5 120.2(2)
C3 C4 C7 119.6(2)
C5 C4 C7 120.2(2)
C2 C3 C4 118.4(2)
C2 C3 H3 120.8
C4 C3 H3 120.8
F1 C2 C3 117.6(2)
F1 C2 C1 119.00(19)
C3 C2 C1 123.4(2)
C6 C1 C2 116.0(2)
C6 C1 C1' 121.43(19)
C2 C1 C1' 122.59(19)
C2' C1' C6' 119.2(2)
C2' C1' C1 121.38(19)
C6' C1' C1 119.4(2)
C1' C2' C3' 120.4(2)
C1' C2' H2' 119.8
C3' C2' H2' 119.8
O1 C3' C4' 125.0(2)
O1 C3' C2' 115.10(19)
C4' C3' C2' 119.9(2)
O1 C7' H7C 109.5
O1 C7' H7B 109.5
H7C C7' H7B 109.5
O1 C7' H7A 109.5
H7C C7' H7A 109.5
H7B C7' H7A 109.5
C5' C6' C1' 119.7(2)
C5' C6' H6' 120.1
C1' C6' H6' 120.1
C6' C5' C4' 121.4(2)
C6' C5' H5' 119.3
C4' C5' H5' 119.3
C5' C4' C3' 119.4(2)
C5' C4' H4' 120.3
C3' C4' H4' 120.3
C6 C5 C4 119.4(2)
C6 C5 H5 120.3
C4 C5 H5 120.3
C5 C6 C1 122.6(2)
C5 C6 H6 118.7
C1 C6 H6 118.7

loop_
_geom_bond_atom_site_label_1
_geom_bond_atom_site_label_2
_geom_bond_distance
O1 C3' 1.368(3)
O1 C7' 1.425(3)
N1 C7 1.145(3)
C7 C4 1.440(3)
C4 C3 1.384(3)
C4 C5 1.390(4)
C3 C2 1.376(3)
C3 H3 0.9300
C2 F1 1.343(3)
C2 C1 1.395(3)
C1 C6 1.385(3)
C1 C1' 1.487(3)
C1' C2' 1.388(3)
C1' C6' 1.397(3)
C2' C3' 1.396(3)
C2' H2' 0.9300
C3' C4' 1.384(3)
C7' H7C 0.9600
C7' H7B 0.9600
C7' H7A 0.9600
C6' C5' 1.375(3)
C6' H6' 0.9300
C5' C4' 1.381(4)
C5' H5' 0.9300
C4' H4' 0.9300
C5 C6 1.376(3)
C5 H5 0.9300
C6 H6 0.9300

loop_
_geom_torsion_atom_site_label_1
_geom_torsion_atom_site_label_2
_geom_torsion_atom_site_label_3
_geom_torsion_atom_site_label_4
_geom_torsion
N1 C7 C4 C3 -5(49)
N1 C7 C4 C5 175(100)
C5 C4 C3 C2 1.1(4)
C7 C4 C3 C2 -179.2(2)
C4 C3 C2 F1 178.5(2)
C4 C3 C2 C1 -1.9(4)
F1 C2 C1 C6 -178.8(2)
C3 C2 C1 C6 1.5(3)
F1 C2 C1 C1' 2.5(3)
C3 C2 C1 C1' -177.2(2)
C6 C1 C1' C2' 134.6(2)
C2 C1 C1' C2' -46.7(3)
C6 C1 C1' C6' -46.3(3)
C2 C1 C1' C6' 132.4(2)
C6' C1' C2' C3' -0.6(3)
C1 C1' C2' C3' 178.46(18)
C7' O1 C3' C4' -0.6(3)
C7' O1 C3' C2' 178.3(2)
C1' C2' C3' O1 -178.57(19)
C1' C2' C3' C4' 0.3(3)
C2' C1' C6' C5' 0.6(3)
C1 C1' C6' C5' -178.5(2)
C1' C6' C5' C4' -0.2(4)
C6' C5' C4' C3' -0.1(4)
O1 C3' C4' C5' 178.8(2)
C2' C3' C4' C5' 0.0(3)
C3 C4 C5 C6 -0.1(4)
C7 C4 C5 C6 -179.8(2)
C4 C5 C6 C1 -0.2(4)
C2 C1 C6 C5 -0.5(4)
C1' C1 C6 C5 178.2(2)
